data_7131715
loop_
_publ_author_name
'Halford-McGuff, John M'
'Cordes, David B.'
'Watson, Allan J. B.'

_publ_section_title
;
 Synthesis of complex aryl MIDA boronates by Rh-catalyzed [2+2+2]
 cycloaddition.
;
_journal_issue 50
_journal_name_full 'Chemical communications (Cambridge, England)'
_journal_page_first 7759
_journal_page_last 7762
_journal_paper_doi 10.1039/d3cc00761h
_journal_volume 59
_journal_year 2023
_chemical_formula_moiety 'C14 H16 B N O5, C3 H6 O'
_chemical_formula_sum 'C17 H22 B N O6'
_chemical_formula_weight 347.16
_space_group_crystal_system monoclinic
_space_group_IT_number 14
_space_group_name_Hall '-P 2ybc'
_space_group_name_H-M_alt 'P 1 21/c 1'
_atom_sites_solution_hydrogens geom
_atom_sites_solution_primary direct
_audit_creation_date 2022-06-07
_audit_creation_method
;
Olex2 1.5
(compiled 2022.04.07 svn.rca3783a0 for OlexSys, GUI svn.r6498)
;
_audit_update_record
;
2022-06-23 deposited with the CCDC.	2023-05-26 downloaded from the CCDC.
;
_cell_angle_alpha 90
_cell_angle_beta 91.771(4)
_cell_angle_gamma 90
_cell_formula_units_Z 4
_cell_length_a 13.1060(4)
_cell_length_b 9.9589(3)
_cell_length_c 13.1775(5)
_cell_measurement_reflns_used 4252
_cell_measurement_temperature 173
_cell_measurement_theta_max 28.5240
_cell_measurement_theta_min 2.5670
_cell_volume 1719.12(10)
_computing_cell_refinement 'CrysAlisPro 1.171.42.53a (Rigaku OD, 2022)'
_computing_data_collection 'CrysAlisPro 1.171.42.53a (Rigaku OD, 2022)'
_computing_data_reduction 'CrysAlisPro 1.171.42.53a (Rigaku OD, 2022)'
_computing_molecular_graphics 'Olex2 1.5 (Dolomanov et al., 2009)'
_computing_publication_material 'Olex2 1.5 (Dolomanov et al., 2009)'
_computing_structure_refinement 'SHELXL 2018/3 (Sheldrick, 2015)'
_computing_structure_solution 'SIR2011  (Burla et al.,  2007)'
_diffrn_ambient_temperature 173
_diffrn_detector 'hybrid photon counting detector'
_diffrn_detector_area_resol_mean 5.8140
_diffrn_measured_fraction_theta_full 0.999
_diffrn_measured_fraction_theta_max 0.855
_diffrn_measurement_details
;
List of Runs (angles in degrees, time in seconds):

  # Type    Start    End  Width  t~exp~   \w     \q     \k     \f   Frames
#--------------------------------------------------------------------------
  1  \w    -83.00  63.00   0.50   80.00    --  -12.80  21.00  90.00  292
  2  \w    -97.00 -71.00   0.50   80.00    --  -12.80  42.00  60.00   52
  3  \w    -16.00  65.00   0.50   80.00    --  -12.80  42.00  60.00  162
  4  \w   -101.00 -14.00   0.50   80.00    --  -12.80  31.00  30.00  174
;
_diffrn_measurement_device 'AFC11: Quarter \c 4 circle'
_diffrn_measurement_device_type 'Rigaku XtaLAB P200K'
_diffrn_measurement_method '\w scans'
_diffrn_measurement_specimen_support Loop
_diffrn_orient_matrix_type 'CrysAlisPro convention (1999,Acta A55,543-557)'
_diffrn_orient_matrix_UB_11 -0.0313842000
_diffrn_orient_matrix_UB_12 0.0467162000
_diffrn_orient_matrix_UB_13 -0.0269450000
_diffrn_orient_matrix_UB_21 -0.0017213000
_diffrn_orient_matrix_UB_22 -0.0434268000
_diffrn_orient_matrix_UB_23 -0.0426713000
_diffrn_orient_matrix_UB_31 -0.0440728000
_diffrn_orient_matrix_UB_32 -0.0317109000
_diffrn_orient_matrix_UB_33 0.0188129000
_diffrn_radiation_monochromator 'Rigaku Osmic Confocal Optical System'
_diffrn_radiation_probe x-ray
_diffrn_radiation_type 'Mo K\a'
_diffrn_radiation_wavelength 0.71073
_diffrn_reflns_av_R_equivalents 0.0257
_diffrn_reflns_av_unetI/netI 0.0328
_diffrn_reflns_Laue_measured_fraction_full 0.999
_diffrn_reflns_Laue_measured_fraction_max 0.855
_diffrn_reflns_limit_h_max 16
_diffrn_reflns_limit_h_min -17
_diffrn_reflns_limit_k_max 11
_diffrn_reflns_limit_k_min -13
_diffrn_reflns_limit_l_max 11
_diffrn_reflns_limit_l_min -17
_diffrn_reflns_number 11853
_diffrn_reflns_point_group_measured_fraction_full 0.999
_diffrn_reflns_point_group_measured_fraction_max 0.855
_diffrn_reflns_theta_full 25.242
_diffrn_reflns_theta_max 29.118
_diffrn_reflns_theta_min 2.564
_diffrn_source 'Rotating Anode'
_diffrn_source_type 'Rigaku FR-X'
_exptl_absorpt_coefficient_mu 0.100
_exptl_absorpt_correction_T_max 1.00000
_exptl_absorpt_correction_T_min 0.74014
_exptl_absorpt_correction_type multi-scan
_exptl_absorpt_process_details
;
CrysAlisPro 1.171.42.53a (Rigaku Oxford Diffraction, 2022)
Empirical absorption correction using spherical harmonics,
implemented in SCALE3 ABSPACK scaling algorithm.
;
_exptl_crystal_colour colourless
_exptl_crystal_colour_primary colourless
_exptl_crystal_density_diffrn 1.341
_exptl_crystal_description prism
_exptl_crystal_F_000 736
_exptl_crystal_recrystallization_method 'Re-crystallisation from solvent: Acetone/diethyl ether'
_exptl_crystal_size_max 0.07
_exptl_crystal_size_mid 0.04
_exptl_crystal_size_min 0.02
_refine_diff_density_max 0.295
_refine_diff_density_min -0.164
_refine_diff_density_rms 0.039
_refine_ls_extinction_method none
_refine_ls_goodness_of_fit_ref 1.034
_refine_ls_hydrogen_treatment constr
_refine_ls_matrix_type full
_refine_ls_number_parameters 230
_refine_ls_number_reflns 3951
_refine_ls_number_restraints 0
_refine_ls_restrained_S_all 1.034
_refine_ls_R_factor_all 0.0590
_refine_ls_R_factor_gt 0.0402
_refine_ls_shift/su_max 0.000
_refine_ls_shift/su_mean 0.000
_refine_ls_structure_factor_coef Fsqd
_refine_ls_weighting_details 'w=1/[\s^2^(Fo^2^)+(0.0457P)^2^+0.4839P] where P=(Fo^2^+2Fc^2^)/3'
_refine_ls_weighting_scheme calc
_refine_ls_wR_factor_gt 0.0952
_refine_ls_wR_factor_ref 0.1031
_reflns_Friedel_coverage 0.000
_reflns_number_gt 3057
_reflns_number_total 3951
_reflns_threshold_expression 'I > 2\s(I)'
_cod_data_source_file d3cc00761h2.cif
_cod_data_source_block 25
_cod_depositor_comments
;
The following automatic conversions were performed:

data item '_diffrn_radiation_probe' value 'X-ray' was changed to
'x-ray' in accordance with the
/home/data/users/saulius/crontab/automatic-downloads/rss-feeds/RSC/lib/dictionaries/cif_core.dic
dictionary named 'cif_core.dic' version 2.4.2 last updated on
2011-04-26.

Automatic conversion script
Id: cif_fix_values 8170 2020-07-09 18:12:32Z antanas 

 Adding full bibliography for 7131713--7131715.cif.
;
_cod_original_cell_volume 1719.14(10)
_cod_original_sg_symbol_H-M P21/c
_cod_database_code 7131715
_shelx_shelxl_version_number 2018/3
_shelx_space_group_comment
;
The symmetry employed for this shelxl refinement is uniquely defined
by the following loop, which should always be used as a source of
symmetry information in preference to the above space-group names.
They are only intended as comments.
;
_shelx_estimated_absorpt_t_max 0.998
_shelx_estimated_absorpt_t_min 0.993
_olex2_refinement_description
;
1. Fixed Uiso
 At 1.2 times of:
  All C(H) groups, All C(H,H) groups
 At 1.5 times of:
  All C(H,H,H) groups
2.a Secondary CH2 refined with riding coordinates:
 C5(H5A,H5B), C7(H7A,H7B), C11(H11A,H11B), C14(H14A,H14B)
2.b Aromatic/amide H refined with riding coordinates:
 C3(H3), C9(H9)
2.c Idealised Me refined as rotating group:
 C10(H10A,H10B,H10C), C17(H17A,H17B,H17C), C22(H22A,H22B,H22C), C23(H23A,H23B,
 H23C)
;

loop_
_space_group_symop_operation_xyz
'x, y, z'
'-x, y+1/2, -z+1/2'
'-x, -y, -z'
'x, -y-1/2, z-1/2'

loop_
_atom_site_label
_atom_site_type_symbol
_atom_site_fract_x
_atom_site_fract_y
_atom_site_fract_z
_atom_site_U_iso_or_equiv
_atom_site_adp_type
_atom_site_occupancy
_atom_site_site_symmetry_order
_atom_site_calc_flag
_atom_site_refinement_flags_posn
_atom_site_refinement_flags_adp
_atom_site_refinement_flags_occupancy
_atom_site_disorder_assembly
_atom_site_disorder_group
O6 O -0.16115(8) -0.02436(11) 0.68289(9) 0.0433(3) Uani 1 1 d . . . . .
O12 O 0.43083(8) -0.07993(12) 1.08867(8) 0.0400(3) Uani 1 1 d . . . . .
O13 O 0.31643(7) 0.00043(9) 0.97505(7) 0.0286(2) Uani 1 1 d . . . . .
O15 O 0.43114(8) 0.15458(10) 0.70214(8) 0.0357(3) Uani 1 1 d . . . . .
O16 O 0.30844(7) 0.09275(9) 0.80674(8) 0.0286(2) Uani 1 1 d . . . . .
O21 O 0.30686(9) -0.04363(10) 0.53605(8) 0.0361(3) Uani 1 1 d . . . . .
N1 N 0.35400(8) -0.14344(10) 0.83132(8) 0.0203(2) Uani 1 1 d . . . . .
C1 C 0.15733(9) -0.05088(13) 0.85682(10) 0.0232(3) Uani 1 1 d . . . . .
C2 C 0.09668(10) -0.11915(13) 0.92752(10) 0.0242(3) Uani 1 1 d . . . . .
C3 C -0.00767(10) -0.13819(14) 0.90616(11) 0.0279(3) Uani 1 1 d . . . . .
H3 H -0.048570 -0.181860 0.954454 0.033 Uiso 1 1 calc R U . . .
C4 C -0.05171(10) -0.09412(13) 0.81557(11) 0.0277(3) Uani 1 1 d . . . . .
C5 C -0.15949(11) -0.10508(16) 0.77366(12) 0.0359(4) Uani 1 1 d . . . . .
H5A H -0.176902 -0.199597 0.757570 0.043 Uiso 1 1 calc R U . . .
H5B H -0.208528 -0.070260 0.822902 0.043 Uiso 1 1 calc R U . . .
C7 C -0.05936(12) 0.00592(19) 0.65399(15) 0.0471(4) Uani 1 1 d . . . . .
H7A H -0.052601 0.102275 0.637001 0.057 Uiso 1 1 calc R U . . .
H7B H -0.040367 -0.048318 0.594508 0.057 Uiso 1 1 calc R U . . .
C8 C 0.00657(11) -0.02943(14) 0.74553(12) 0.0309(3) Uani 1 1 d . . . . .
C9 C 0.10978(11) -0.00724(14) 0.76593(12) 0.0313(3) Uani 1 1 d . . . . .
H9 H 0.148987 0.038467 0.717287 0.038 Uiso 1 1 calc R U . . .
C10 C 0.13978(11) -0.17664(16) 1.02622(11) 0.0333(3) Uani 1 1 d . . . . .
H10A H 0.186793 -0.250156 1.011572 0.050 Uiso 1 1 calc R U . . .
H10B H 0.083897 -0.210737 1.066703 0.050 Uiso 1 1 calc R U . . .
H10C H 0.176537 -0.106217 1.064277 0.050 Uiso 1 1 calc R U . . .
C11 C 0.40904(11) -0.18751(14) 0.92651(10) 0.0283(3) Uani 1 1 d . . . . .
H11A H 0.483210 -0.194574 0.915385 0.034 Uiso 1 1 calc R U . . .
H11B H 0.383735 -0.276337 0.948196 0.034 Uiso 1 1 calc R U . . .
C12 C 0.38890(10) -0.08390(14) 1.00558(10) 0.0255(3) Uani 1 1 d . . . . .
C14 C 0.42356(10) -0.07411(14) 0.75989(10) 0.0258(3) Uani 1 1 d . . . . .
H14A H 0.418931 -0.117046 0.692148 0.031 Uiso 1 1 calc R U . . .
H14B H 0.495144 -0.079727 0.785794 0.031 Uiso 1 1 calc R U . . .
C15 C 0.39027(10) 0.07028(13) 0.75262(10) 0.0254(3) Uani 1 1 d . . . . .
C17 C 0.30161(12) -0.25839(15) 0.77911(13) 0.0373(4) Uani 1 1 d . . . . .
H17A H 0.263071 -0.225505 0.719226 0.056 Uiso 1 1 calc R U . . .
H17B H 0.254759 -0.301255 0.825756 0.056 Uiso 1 1 calc R U . . .
H17C H 0.352580 -0.323899 0.758055 0.056 Uiso 1 1 calc R U . . .
C21 C 0.31189(11) 0.06558(14) 0.49510(10) 0.0269(3) Uani 1 1 d . . . . .
C22 C 0.39053(11) 0.09537(16) 0.41843(12) 0.0340(3) Uani 1 1 d . . . . .
H22A H 0.438670 0.020269 0.415491 0.051 Uiso 1 1 calc R U . . .
H22B H 0.427466 0.177415 0.437946 0.051 Uiso 1 1 calc R U . . .
H22C H 0.357010 0.107948 0.351597 0.051 Uiso 1 1 calc R U . . .
C23 C 0.24104(12) 0.17711(16) 0.51994(12) 0.0376(4) Uani 1 1 d . . . . .
H23A H 0.184781 0.141847 0.559348 0.056 Uiso 1 1 calc R U . . .
H23B H 0.213633 0.217365 0.456945 0.056 Uiso 1 1 calc R U . . .
H23C H 0.278136 0.245449 0.559856 0.056 Uiso 1 1 calc R U . . .
B1 B 0.27695(11) -0.02117(14) 0.87005(12) 0.0226(3) Uani 1 1 d . . . . .

loop_
_atom_site_aniso_label
_atom_site_aniso_U_11
_atom_site_aniso_U_22
_atom_site_aniso_U_33
_atom_site_aniso_U_23
_atom_site_aniso_U_13
_atom_site_aniso_U_12
O6 0.0263(5) 0.0447(6) 0.0580(7) 0.0125(6) -0.0124(5) -0.0011(5)
O12 0.0389(6) 0.0544(7) 0.0261(5) 0.0015(5) -0.0058(5) -0.0094(5)
O13 0.0270(5) 0.0281(5) 0.0304(5) -0.0089(4) -0.0019(4) 0.0014(4)
O15 0.0349(6) 0.0349(6) 0.0373(6) 0.0115(5) -0.0004(5) -0.0123(5)
O16 0.0225(5) 0.0212(5) 0.0422(6) 0.0043(4) 0.0035(4) -0.0019(4)
O21 0.0475(6) 0.0262(5) 0.0348(6) 0.0029(4) 0.0012(5) 0.0000(5)
N1 0.0189(5) 0.0202(5) 0.0218(5) -0.0008(4) 0.0007(4) -0.0016(4)
C1 0.0198(6) 0.0204(6) 0.0296(7) 0.0000(5) 0.0015(5) 0.0014(5)
C2 0.0234(6) 0.0231(6) 0.0263(7) -0.0004(5) 0.0029(5) 0.0015(5)
C3 0.0219(6) 0.0287(7) 0.0334(8) 0.0010(6) 0.0059(6) -0.0022(5)
C4 0.0209(6) 0.0228(7) 0.0395(8) -0.0007(6) 0.0003(6) -0.0003(5)
C5 0.0239(7) 0.0354(8) 0.0479(9) 0.0023(7) -0.0055(7) -0.0020(6)
C7 0.0300(8) 0.0539(10) 0.0565(11) 0.0224(9) -0.0145(7) -0.0070(7)
C8 0.0258(7) 0.0279(7) 0.0385(8) 0.0079(6) -0.0052(6) -0.0005(6)
C9 0.0237(7) 0.0329(7) 0.0372(8) 0.0118(6) -0.0005(6) -0.0034(6)
C10 0.0281(7) 0.0423(8) 0.0297(8) 0.0071(6) 0.0019(6) -0.0029(6)
C11 0.0313(7) 0.0288(7) 0.0249(7) 0.0064(6) 0.0016(6) 0.0064(6)
C12 0.0223(6) 0.0307(7) 0.0237(7) 0.0027(6) 0.0017(5) -0.0075(5)
C14 0.0242(6) 0.0307(7) 0.0228(6) 0.0029(6) 0.0046(5) -0.0001(5)
C15 0.0216(6) 0.0287(7) 0.0254(7) 0.0020(6) -0.0046(5) -0.0057(5)
C17 0.0300(7) 0.0293(7) 0.0526(10) -0.0181(7) 0.0011(7) -0.0051(6)
C21 0.0294(7) 0.0260(7) 0.0250(7) -0.0036(6) -0.0029(6) -0.0013(6)
C22 0.0276(7) 0.0366(8) 0.0380(8) 0.0024(7) 0.0022(6) -0.0004(6)
C23 0.0435(9) 0.0334(8) 0.0363(8) 0.0011(7) 0.0089(7) 0.0076(7)
B1 0.0200(7) 0.0193(7) 0.0284(8) -0.0005(6) 0.0011(6) 0.0009(5)

loop_
_atom_type_symbol
_atom_type_description
_atom_type_scat_dispersion_real
_atom_type_scat_dispersion_imag
_atom_type_scat_source
C C 0.0033 0.0016 'International Tables Vol C Tables 4.2.6.8 and 6.1.1.4'
H H 0.0000 0.0000 'International Tables Vol C Tables 4.2.6.8 and 6.1.1.4'
B B 0.0013 0.0007 'International Tables Vol C Tables 4.2.6.8 and 6.1.1.4'
N N 0.0061 0.0033 'International Tables Vol C Tables 4.2.6.8 and 6.1.1.4'
O O 0.0106 0.0060 'International Tables Vol C Tables 4.2.6.8 and 6.1.1.4'

loop_
_geom_angle_atom_site_label_1
_geom_angle_atom_site_label_2
_geom_angle_atom_site_label_3
_geom_angle
_geom_angle_site_symmetry_1
_geom_angle_site_symmetry_3
_geom_angle_publ_flag
C7 O6 C5 110.38(11) . . ?
C12 O13 B1 114.84(10) . . ?
C15 O16 B1 114.83(10) . . ?
C11 N1 C14 112.05(10) . . ?
C11 N1 B1 103.79(10) . . ?
C14 N1 B1 103.94(9) . . ?
C17 N1 C11 111.43(11) . . ?
C17 N1 C14 110.12(11) . . ?
C17 N1 B1 115.21(10) . . ?
C2 C1 B1 125.80(12) . . ?
C9 C1 C2 117.83(12) . . ?
C9 C1 B1 116.36(12) . . ?
C1 C2 C10 122.97(12) . . ?
C3 C2 C1 119.80(12) . . ?
C3 C2 C10 117.22(12) . . ?
C2 C3 H3 119.7 . . ?
C4 C3 C2 120.66(13) . . ?
C4 C3 H3 119.7 . . ?
C3 C4 C5 131.04(13) . . ?
C8 C4 C3 120.17(12) . . ?
C8 C4 C5 108.79(13) . . ?
O6 C5 C4 104.72(12) . . ?
O6 C5 H5A 110.8 . . ?
O6 C5 H5B 110.8 . . ?
C4 C5 H5A 110.8 . . ?
C4 C5 H5B 110.8 . . ?
H5A C5 H5B 108.9 . . ?
O6 C7 H7A 110.8 . . ?
O6 C7 H7B 110.8 . . ?
O6 C7 C8 104.75(13) . . ?
H7A C7 H7B 108.9 . . ?
C8 C7 H7A 110.8 . . ?
C8 C7 H7B 110.8 . . ?
C4 C8 C7 109.30(13) . . ?
C4 C8 C9 120.14(14) . . ?
C9 C8 C7 130.56(14) . . ?
C1 C9 H9 119.3 . . ?
C8 C9 C1 121.38(13) . . ?
C8 C9 H9 119.3 . . ?
C2 C10 H10A 109.5 . . ?
C2 C10 H10B 109.5 . . ?
C2 C10 H10C 109.5 . . ?
H10A C10 H10B 109.5 . . ?
H10A C10 H10C 109.5 . . ?
H10B C10 H10C 109.5 . . ?
N1 C11 H11A 110.3 . . ?
N1 C11 H11B 110.3 . . ?
N1 C11 C12 106.93(11) . . ?
H11A C11 H11B 108.6 . . ?
C12 C11 H11A 110.3 . . ?
C12 C11 H11B 110.3 . . ?
O12 C12 O13 123.83(13) . . ?
O12 C12 C11 124.59(13) . . ?
O13 C12 C11 111.54(11) . . ?
N1 C14 H14A 110.2 . . ?
N1 C14 H14B 110.2 . . ?
N1 C14 C15 107.42(10) . . ?
H14A C14 H14B 108.5 . . ?
C15 C14 H14A 110.2 . . ?
C15 C14 H14B 110.2 . . ?
O15 C15 O16 124.03(13) . . ?
O15 C15 C14 124.54(13) . . ?
O16 C15 C14 111.40(11) . . ?
N1 C17 H17A 109.5 . . ?
N1 C17 H17B 109.5 . . ?
N1 C17 H17C 109.5 . . ?
H17A C17 H17B 109.5 . . ?
H17A C17 H17C 109.5 . . ?
H17B C17 H17C 109.5 . . ?
O21 C21 C22 121.66(13) . . ?
O21 C21 C23 121.74(13) . . ?
C23 C21 C22 116.59(12) . . ?
C21 C22 H22A 109.5 . . ?
C21 C22 H22B 109.5 . . ?
C21 C22 H22C 109.5 . . ?
H22A C22 H22B 109.5 . . ?
H22A C22 H22C 109.5 . . ?
H22B C22 H22C 109.5 . . ?
C21 C23 H23A 109.5 . . ?
C21 C23 H23B 109.5 . . ?
C21 C23 H23C 109.5 . . ?
H23A C23 H23B 109.5 . . ?
H23A C23 H23C 109.5 . . ?
H23B C23 H23C 109.5 . . ?
O13 B1 N1 101.22(10) . . ?
O13 B1 C1 116.27(11) . . ?
O16 B1 O13 108.76(10) . . ?
O16 B1 N1 101.85(10) . . ?
O16 B1 C1 111.79(11) . . ?
C1 B1 N1 115.54(10) . . ?

loop_
_geom_bond_atom_site_label_1
_geom_bond_atom_site_label_2
_geom_bond_distance
_geom_bond_site_symmetry_2
_geom_bond_publ_flag
O6 C5 1.4408(19) . ?
O6 C7 1.4308(19) . ?
O12 C12 1.2105(16) . ?
O13 C12 1.3213(17) . ?
O13 B1 1.4779(17) . ?
O15 C15 1.2068(16) . ?
O16 C15 1.3251(17) . ?
O16 B1 1.4747(17) . ?
O21 C21 1.2168(17) . ?
N1 C11 1.4935(17) . ?
N1 C14 1.4990(16) . ?
N1 C17 1.4920(17) . ?
N1 B1 1.6718(18) . ?
C1 C2 1.4169(18) . ?
C1 C9 1.4020(19) . ?
C1 B1 1.5996(19) . ?
C2 C3 1.4007(19) . ?
C2 C10 1.5144(19) . ?
C3 H3 0.9500 . ?
C3 C4 1.381(2) . ?
C4 C5 1.5046(19) . ?
C4 C8 1.376(2) . ?
C5 H5A 0.9900 . ?
C5 H5B 0.9900 . ?
C7 H7A 0.9900 . ?
C7 H7B 0.9900 . ?
C7 C8 1.504(2) . ?
C8 C9 1.389(2) . ?
C9 H9 0.9500 . ?
C10 H10A 0.9800 . ?
C10 H10B 0.9800 . ?
C10 H10C 0.9800 . ?
C11 H11A 0.9900 . ?
C11 H11B 0.9900 . ?
C11 C12 1.496(2) . ?
C14 H14A 0.9900 . ?
C14 H14B 0.9900 . ?
C14 C15 1.5049(19) . ?
C17 H17A 0.9800 . ?
C17 H17B 0.9800 . ?
C17 H17C 0.9800 . ?
C21 C22 1.495(2) . ?
C21 C23 1.491(2) . ?
C22 H22A 0.9800 . ?
C22 H22B 0.9800 . ?
C22 H22C 0.9800 . ?
C23 H23A 0.9800 . ?
C23 H23B 0.9800 . ?
C23 H23C 0.9800 . ?

loop_
_geom_torsion_atom_site_label_1
_geom_torsion_atom_site_label_2
_geom_torsion_atom_site_label_3
_geom_torsion_atom_site_label_4
_geom_torsion
_geom_torsion_site_symmetry_1
_geom_torsion_site_symmetry_2
_geom_torsion_site_symmetry_3
_geom_torsion_site_symmetry_4
_geom_torsion_publ_flag
O6 C7 C8 C4 8.50(18) . . . . ?
O6 C7 C8 C9 -171.78(16) . . . . ?
N1 C11 C12 O12 -171.44(12) . . . . ?
N1 C11 C12 O13 11.00(15) . . . . ?
N1 C14 C15 O15 179.06(12) . . . . ?
N1 C14 C15 O16 -2.58(15) . . . . ?
C1 C2 C3 C4 1.7(2) . . . . ?
C2 C1 C9 C8 0.2(2) . . . . ?
C2 C1 B1 O13 -31.93(18) . . . . ?
C2 C1 B1 O16 -157.63(12) . . . . ?
C2 C1 B1 N1 86.51(16) . . . . ?
C2 C3 C4 C5 178.24(14) . . . . ?
C2 C3 C4 C8 -0.7(2) . . . . ?
C3 C4 C5 O6 172.36(14) . . . . ?
C3 C4 C8 C7 179.26(14) . . . . ?
C3 C4 C8 C9 -0.5(2) . . . . ?
C4 C8 C9 C1 0.7(2) . . . . ?
C5 O6 C7 C8 -14.21(18) . . . . ?
C5 C4 C8 C7 0.10(18) . . . . ?
C5 C4 C8 C9 -179.66(14) . . . . ?
C7 O6 C5 C4 14.28(17) . . . . ?
C7 C8 C9 C1 -178.97(16) . . . . ?
C8 C4 C5 O6 -8.59(16) . . . . ?
C9 C1 C2 C3 -1.41(19) . . . . ?
C9 C1 C2 C10 177.22(13) . . . . ?
C9 C1 B1 O13 149.41(12) . . . . ?
C9 C1 B1 O16 23.71(17) . . . . ?
C9 C1 B1 N1 -92.15(14) . . . . ?
C10 C2 C3 C4 -177.03(13) . . . . ?
C11 N1 C14 C15 -113.56(12) . . . . ?
C11 N1 B1 O13 10.74(12) . . . . ?
C11 N1 B1 O16 122.87(10) . . . . ?
C11 N1 B1 C1 -115.76(12) . . . . ?
C12 O13 B1 O16 -111.51(12) . . . . ?
C12 O13 B1 N1 -4.74(13) . . . . ?
C12 O13 B1 C1 121.28(12) . . . . ?
C14 N1 C11 C12 98.70(12) . . . . ?
C14 N1 B1 O13 -106.59(11) . . . . ?
C14 N1 B1 O16 5.54(12) . . . . ?
C14 N1 B1 C1 126.91(12) . . . . ?
C15 O16 B1 O13 98.54(12) . . . . ?
C15 O16 B1 N1 -7.79(14) . . . . ?
C15 O16 B1 C1 -131.73(12) . . . . ?
C17 N1 C11 C12 -137.40(11) . . . . ?
C17 N1 C14 C15 121.82(12) . . . . ?
C17 N1 B1 O13 132.84(11) . . . . ?
C17 N1 B1 O16 -115.04(12) . . . . ?
C17 N1 B1 C1 6.34(16) . . . . ?
B1 O13 C12 O12 179.03(12) . . . . ?
B1 O13 C12 C11 -3.39(15) . . . . ?
B1 O16 C15 O15 -174.61(12) . . . . ?
B1 O16 C15 C14 7.01(15) . . . . ?
B1 N1 C11 C12 -12.83(13) . . . . ?
B1 N1 C14 C15 -2.12(13) . . . . ?
B1 C1 C2 C3 179.95(12) . . . . ?
B1 C1 C2 C10 -1.4(2) . . . . ?
B1 C1 C9 C8 179.00(13) . . . . ?
